data_1526587
loop_
_publ_author_name
'Scotti, N.'
'Jacobs, H.'

_publ_section_title
;
 Kaliumtriamidostannat(II), K (Sn (N H2)3) - Synthese und Kristallstruktur
;
_journal_name_full 'Zeitschrift fuer Anorganische und Allgemeine Chemie'
_journal_page_first 2275
_journal_page_last 2278
_journal_volume 626
_journal_year 2000
_chemical_formula_sum 'H6 K N3 Sn'
_chemical_name_systematic 'K (Sn (N H2)3)'
_space_group_IT_number 147
_symmetry_space_group_name_Hall '-P 3'
_symmetry_space_group_name_H-M 'P -3'
_cell_angle_alpha 90
_cell_angle_beta 90
_cell_angle_gamma 120
_cell_formula_units_Z 2
_cell_length_a 6.56
_cell_length_b 6.56
_cell_length_c 7.413
_cell_volume 276.269
_citation_journal_id_ASTM ZAACAB
_cod_data_source_file Scotti_ZAACAB_2000_784.cif
_cod_data_source_block H6K1N3Sn1
_cod_original_cell_volume 276.2691
_cod_original_formula_sum 'H6 K1 N3 Sn1'
_cod_database_code 1526587

loop_
_symmetry_equiv_pos_as_xyz
x,y,z
-y,x-y,z
-x+y,-x,z
-x,-y,-z
y,-x+y,-z
x-y,x,-z

loop_
_atom_site_label
_atom_site_type_symbol
_atom_site_fract_x
_atom_site_fract_y
_atom_site_fract_z
_atom_site_occupancy
_atom_site_U_iso_or_equiv
_atom_site_attached_hydrogens
N1 N-3 0.737 0.633 0.781 1 0.0 2
K1 K+1 0.6667 0.3333 0.0988 1 0.0 0
Sn1 Sn+2 0.6667 0.3333 0.6175 1 0.0 0
